data_4302845
loop_
_publ_author_name
'Ren\'e T. Boer\'e'
'Tristram Chivers'
'Tracey L. Roemmele'
'Heikki M. Tuononen'

_publ_contact_author_address
;
Department of Chemistry and Biochemistry
University of Lethbridge
Lethbridge, AB Canada
T1K 3M4
;
_publ_contact_author_email boere@uleth.ca
_publ_contact_author_fax +1-403-329-2057
_publ_contact_author_name 'R.T. Boer\'e'
_publ_contact_author_phone +1-403-329-2045
_publ_section_title
;
Electrochemical and Electronic Structure Investigations of the
[S3N3]. Radical and Kinetic Modeling of the [S4N4]n/[S3N3]n (n= 0, -1)
Interconversion
;
_journal_name_full 'Inorganic Chemistry'
_journal_page_first 7294
_journal_page_last 7306
_journal_paper_doi 10.1021/ic900742q
_journal_volume 48
_journal_year 2009
_chemical_formula_moiety 'C36 H30 N P2, N3 S3, C H4 O'
_chemical_formula_sum 'C37 H34 N4 O P2 S3'
_chemical_formula_weight 708.80
_chemical_name_common 'PPN S3N3'
_chemical_name_systematic
; 
 ? 
;
_space_group_IT_number 9
_symmetry_cell_setting monoclinic
_symmetry_Int_Tables_number 9
_symmetry_space_group_name_Hall 'C -2yc'
_symmetry_space_group_name_H-M 'C 1 c 1'
_atom_sites_solution_hydrogens geom
_atom_sites_solution_primary direct
_atom_sites_solution_secondary difmap
_audit_creation_method SHELXL-97
_cell_angle_alpha 90.00
_cell_angle_beta 109.3630(10)
_cell_angle_gamma 90.00
_cell_formula_units_Z 4
_cell_length_a 15.5470(8)
_cell_length_b 15.9857(8)
_cell_length_c 14.6976(7)
_cell_measurement_reflns_used 9987
_cell_measurement_temperature 100(2)
_cell_measurement_theta_max 26.37
_cell_measurement_theta_min 2.55
_cell_volume 3446.2(3)
_computing_cell_refinement 'APEX2 (Bruker, 2006)'
_computing_data_collection 'APEX2 (Bruker, 2006)'
_computing_data_reduction 'SAINT-Plus (Bruker, 2006)'
_computing_molecular_graphics 'MERCURY (Macrae <i>et al.</i>, 2006)'
_computing_publication_material 'IUCr publCIF (Westrip, 2007)'
_computing_structure_refinement SHELXTL
_computing_structure_solution 'SHELXTL (Sheldrick, 2003)'
_diffrn_ambient_pressure 101
_diffrn_ambient_temperature 100(2)
_diffrn_measured_fraction_theta_full 1.000
_diffrn_measured_fraction_theta_max 1.000
_diffrn_measurement_device_type
;
Bruker ApexII CCD area detector
;
_diffrn_measurement_method 'phi and omega scans'
_diffrn_radiation_monochromator graphite
_diffrn_radiation_probe x-ray
_diffrn_radiation_type MoK\a
_diffrn_radiation_wavelength 0.71073
_diffrn_reflns_av_R_equivalents 0.0411
_diffrn_reflns_av_sigmaI/netI 0.0265
_diffrn_reflns_limit_h_max 19
_diffrn_reflns_limit_h_min -19
_diffrn_reflns_limit_k_max 19
_diffrn_reflns_limit_k_min -19
_diffrn_reflns_limit_l_max 18
_diffrn_reflns_limit_l_min -18
_diffrn_reflns_number 22701
_diffrn_reflns_theta_full 25.25
_diffrn_reflns_theta_max 26.37
_diffrn_reflns_theta_min 1.88
_diffrn_source 'fine-focus sealed tube'
_diffrn_source_type 'Bruker D8'
_exptl_absorpt_coefficient_mu 0.345
_exptl_absorpt_correction_T_max 0.9616
_exptl_absorpt_correction_T_min 0.9065
_exptl_absorpt_correction_type multi-scan
_exptl_absorpt_process_details multi-scan
_exptl_crystal_colour green
_exptl_crystal_density_diffrn 1.366
_exptl_crystal_density_method 'not measured'
_exptl_crystal_description Prism
_exptl_crystal_F_000 1480
_exptl_crystal_recrystallization_method 'Slow cooling'
_exptl_crystal_size_max 0.26
_exptl_crystal_size_mid 0.14
_exptl_crystal_size_min 0.11
_refine_diff_density_max 0.693
_refine_diff_density_min -0.337
_refine_diff_density_rms 0.073
_refine_ls_extinction_method none
_refine_ls_goodness_of_fit_ref 1.062
_refine_ls_hydrogen_treatment mixed
_refine_ls_matrix_type full
_refine_ls_number_parameters 429
_refine_ls_number_reflns 7013
_refine_ls_number_restraints 3
_refine_ls_restrained_S_all 1.062
_refine_ls_R_factor_all 0.0475
_refine_ls_R_factor_gt 0.0421
_refine_ls_shift/su_max 0.000
_refine_ls_shift/su_mean 0.000
_refine_ls_structure_factor_coef Fsqd
_refine_ls_weighting_details 'calc w=1/[\s^2^(Fo^2^)+(0.0673P)^2^+4.6876P] where P=(Fo^2^+2Fc^2^)/3'
_refine_ls_weighting_scheme calc
_refine_ls_wR_factor_gt 0.1075
_refine_ls_wR_factor_ref 0.1118
_reflns_number_gt 3241
_reflns_number_total 3521
_reflns_threshold_expression >2sigma(I)
_cod_data_source_file ic900742q_si_001.cif
_cod_data_source_block PPN_S3N3
_cod_depositor_comments
;
The following automatic conversions were performed:
'_symmetry_cell_setting' value 'Monoclinic' changed to 'monoclinic'
according to '/home/saulius/struct/CIF-dictionaries/cif_core.dic'
dictionary named 'cif_core.dic' version 2.4.1 from 2010-06-29.

Automatic conversion script
Id: cif_fix_enum 1527 2010-12-29 10:47:43Z saulius 
;
_cod_original_sg_symbol_Hall C-2yc
_cod_original_sg_symbol_H-M 'C c'
_cod_database_code 4302845

loop_
_symmetry_equiv_pos_as_xyz
'x, y, z'
'x, -y, z+1/2'
'x+1/2, y+1/2, z'
'x+1/2, -y+1/2, z+1/2'

loop_
_atom_site_label
_atom_site_type_symbol
_atom_site_fract_x
_atom_site_fract_y
_atom_site_fract_z
_atom_site_U_iso_or_equiv
_atom_site_adp_type
_atom_site_occupancy
_atom_site_symmetry_multiplicity
_atom_site_calc_flag
_atom_site_refinement_flags
_atom_site_disorder_assembly
_atom_site_disorder_group
N1 N 0.7962(3) 0.6405(3) 0.6657(4) 0.0394(11) Uani 1 1 d . . .
N2 N 0.8818(3) 0.5292(3) 0.8093(4) 0.0425(11) Uani 1 1 d . . .
N3 N 0.7272(4) 0.6134(3) 0.8132(4) 0.0449(13) Uani 1 1 d . . .
N4 N 0.3467(3) 0.38911(17) 0.6091(3) 0.0151(6) Uani 1 1 d . . .
P1 P 0.44123(6) 0.42774(6) 0.67520(7) 0.0121(2) Uani 1 1 d . . .
P2 P 0.25250(6) 0.42458(6) 0.54157(7) 0.0126(2) Uani 1 1 d . . .
S1 S 0.72171(10) 0.66327(9) 0.71662(13) 0.0405(4) Uani 1 1 d . . .
S2 S 0.87841(9) 0.57320(8) 0.70918(12) 0.0355(3) Uani 1 1 d . . .
S3 S 0.80440(10) 0.54272(11) 0.86194(12) 0.0435(4) Uani 1 1 d . . .
C1 C 0.5279(3) 0.4168(3) 0.6198(3) 0.0154(9) Uani 1 1 d . . .
C2 C 0.6178(3) 0.4413(3) 0.6702(3) 0.0193(9) Uani 1 1 d . . .
H7 H 0.6329 0.4638 0.7333 0.023 Uiso 1 1 calc R . .
C3 C 0.6849(3) 0.4325(3) 0.6276(4) 0.0233(10) Uani 1 1 d . . .
H12 H 0.7461 0.4479 0.6622 0.028 Uiso 1 1 calc R . .
C4 C 0.6626(3) 0.4011(3) 0.5342(4) 0.0221(10) Uani 1 1 d . . .
H33 H 0.7083 0.3961 0.5047 0.027 Uiso 1 1 calc R . .
C5 C 0.5738(3) 0.3772(3) 0.4843(3) 0.0204(10) Uani 1 1 d . . .
H14 H 0.5588 0.3558 0.4206 0.024 Uiso 1 1 calc R . .
C6 C 0.5065(3) 0.3841(3) 0.5268(3) 0.0178(9) Uani 1 1 d . . .
H9 H 0.4460 0.3667 0.4926 0.021 Uiso 1 1 calc R . .
C7 C 0.4800(3) 0.3718(3) 0.7879(3) 0.0153(9) Uani 1 1 d . . .
C8 C 0.4555(3) 0.2881(3) 0.7901(3) 0.0166(9) Uani 1 1 d . . .
H26 H 0.4172 0.2614 0.7333 0.020 Uiso 1 1 calc R . .
C9 C 0.4880(3) 0.2437(3) 0.8772(3) 0.0194(9) Uani 1 1 d . . .
H16 H 0.4707 0.1870 0.8800 0.023 Uiso 1 1 calc R . .
C10 C 0.5456(3) 0.2829(3) 0.9596(3) 0.0201(10) Uani 1 1 d . . .
H32 H 0.5681 0.2525 1.0183 0.024 Uiso 1 1 calc R . .
C11 C 0.5702(3) 0.3655(3) 0.9568(3) 0.0195(9) Uani 1 1 d . . .
H28 H 0.6088 0.3919 1.0136 0.023 Uiso 1 1 calc R . .
C12 C 0.5383(3) 0.4108(3) 0.8702(3) 0.0187(9) Uani 1 1 d . . .
H17 H 0.5562 0.4673 0.8677 0.022 Uiso 1 1 calc R . .
C13 C 0.4359(3) 0.5364(3) 0.7048(3) 0.0141(8) Uani 1 1 d . . .
C14 C 0.3790(3) 0.5587(3) 0.7572(3) 0.0164(9) Uani 1 1 d . . .
H20 H 0.3467 0.5164 0.7779 0.020 Uiso 1 1 calc R . .
C15 C 0.3693(3) 0.6405(3) 0.7792(3) 0.0196(9) Uani 1 1 d . . .
H15 H 0.3300 0.6546 0.8145 0.024 Uiso 1 1 calc R . .
C16 C 0.4167(3) 0.7029(3) 0.7500(3) 0.0214(10) Uani 1 1 d . . .
H31 H 0.4103 0.7598 0.7656 0.026 Uiso 1 1 calc R . .
C17 C 0.4737(3) 0.6816(3) 0.6978(4) 0.0240(10) Uani 1 1 d . . .
H30 H 0.5065 0.7241 0.6782 0.029 Uiso 1 1 calc R . .
C18 C 0.4831(3) 0.5992(3) 0.6742(3) 0.0182(9) Uani 1 1 d . . .
H22 H 0.5212 0.5852 0.6375 0.022 Uiso 1 1 calc R . .
C19 C 0.2153(3) 0.3651(3) 0.4306(3) 0.0156(9) Uani 1 1 d . . .
C20 C 0.1603(3) 0.4026(3) 0.3453(3) 0.0181(9) Uani 1 1 d . . .
H24 H 0.1445 0.4600 0.3445 0.022 Uiso 1 1 calc R . .
C21 C 0.1288(3) 0.3548(3) 0.2614(3) 0.0251(11) Uani 1 1 d . . .
H29 H 0.0897 0.3792 0.2035 0.030 Uiso 1 1 calc R . .
C22 C 0.1546(3) 0.2716(3) 0.2623(3) 0.0221(10) Uani 1 1 d . . .
H36 H 0.1347 0.2397 0.2045 0.027 Uiso 1 1 calc R . .
C23 C 0.2089(3) 0.2347(3) 0.3468(3) 0.0222(10) Uani 1 1 d . . .
H10 H 0.2252 0.1774 0.3471 0.027 Uiso 1 1 calc R . .
C24 C 0.2401(3) 0.2813(3) 0.4317(3) 0.0178(9) Uani 1 1 d . . .
H18 H 0.2779 0.2561 0.4897 0.021 Uiso 1 1 calc R . .
C25 C 0.1650(3) 0.4151(3) 0.5960(3) 0.0138(8) Uani 1 1 d . . .
C26 C 0.0748(3) 0.4350(3) 0.5430(3) 0.0197(10) Uani 1 1 d . . .
H8 H 0.0593 0.4524 0.4777 0.024 Uiso 1 1 calc R . .
C27 C 0.0077(3) 0.4294(3) 0.5857(3) 0.0211(10) Uani 1 1 d . . .
H13 H -0.0535 0.4436 0.5499 0.025 Uiso 1 1 calc R . .
C28 C 0.0301(3) 0.4030(3) 0.6809(4) 0.0207(10) Uani 1 1 d . . .
H34 H -0.0158 0.3992 0.7102 0.025 Uiso 1 1 calc R . .
C29 C 0.1195(3) 0.3821(3) 0.7330(3) 0.0211(10) Uani 1 1 d . . .
H21 H 0.1346 0.3640 0.7980 0.025 Uiso 1 1 calc R . .
C30 C 0.1869(3) 0.3875(3) 0.6911(3) 0.0176(9) Uani 1 1 d . . .
H11 H 0.2479 0.3725 0.7269 0.021 Uiso 1 1 calc R . .
C31 C 0.2557(3) 0.5323(3) 0.5083(3) 0.0144(8) Uani 1 1 d . . .
C32 C 0.2102(3) 0.5954(3) 0.5374(3) 0.0211(10) Uani 1 1 d . . .
H23 H 0.1714 0.5821 0.5735 0.025 Uiso 1 1 calc R . .
C33 C 0.2206(4) 0.6788(3) 0.5141(4) 0.0279(11) Uani 1 1 d . . .
H27 H 0.1888 0.7218 0.5342 0.033 Uiso 1 1 calc R . .
C34 C 0.2766(4) 0.6984(3) 0.4625(3) 0.0261(11) Uani 1 1 d . . .
H35 H 0.2828 0.7550 0.4459 0.031 Uiso 1 1 calc R . .
C35 C 0.3240(3) 0.6363(3) 0.4343(3) 0.0214(10) Uani 1 1 d . . .
H25 H 0.3637 0.6506 0.3996 0.026 Uiso 1 1 calc R . .
C36 C 0.3142(3) 0.5532(3) 0.4561(3) 0.0177(9) Uani 1 1 d . . .
H19 H 0.3466 0.5107 0.4360 0.021 Uiso 1 1 calc R . .
O1S O 0.9867(4) 0.3857(3) 0.8878(4) 0.0575(13) Uani 1 1 d D . .
H1O H 0.946(4) 0.422(4) 0.865(6) 0.069 Uiso 1 1 d D . .
C1S C 0.9627(5) 0.3536(4) 0.9675(5) 0.0481(16) Uani 1 1 d . . .
H1S1 H 0.9945 0.3006 0.9891 0.072 Uiso 1 1 calc R . .
H1S2 H 0.8967 0.3444 0.9472 0.072 Uiso 1 1 calc R . .
H1S3 H 0.9805 0.3940 1.0207 0.072 Uiso 1 1 calc R . .

loop_
_atom_site_aniso_label
_atom_site_aniso_U_11
_atom_site_aniso_U_22
_atom_site_aniso_U_33
_atom_site_aniso_U_23
_atom_site_aniso_U_13
_atom_site_aniso_U_12
N1 0.034(2) 0.030(2) 0.050(3) 0.000(2) 0.008(2) -0.0055(19)
N2 0.031(2) 0.038(3) 0.049(3) 0.006(2) 0.000(2) 0.007(2)
N3 0.042(3) 0.046(3) 0.038(3) -0.016(2) 0.002(2) 0.002(2)
N4 0.0145(13) 0.0123(13) 0.0176(14) -0.0002(17) 0.0039(11) -0.0001(17)
P1 0.0119(5) 0.0117(5) 0.0131(5) -0.0001(4) 0.0047(4) 0.0008(4)
P2 0.0127(5) 0.0120(5) 0.0140(5) 0.0003(4) 0.0055(4) -0.0002(4)
S1 0.0314(7) 0.0329(7) 0.0500(8) -0.0096(6) 0.0036(6) 0.0059(6)
S2 0.0271(6) 0.0285(6) 0.0503(8) -0.0053(6) 0.0118(6) -0.0028(5)
S3 0.0362(7) 0.0589(9) 0.0279(6) -0.0028(6) 0.0003(5) 0.0034(7)
C1 0.021(2) 0.012(2) 0.016(2) 0.0010(17) 0.0085(18) 0.0019(17)
C2 0.014(2) 0.024(2) 0.021(2) -0.0037(19) 0.0068(17) 0.0001(18)
C3 0.019(2) 0.019(2) 0.034(3) 0.000(2) 0.012(2) 0.0006(18)
C4 0.024(2) 0.017(2) 0.033(3) 0.004(2) 0.020(2) 0.0047(19)
C5 0.025(2) 0.018(2) 0.018(2) -0.0027(18) 0.0080(19) 0.0027(18)
C6 0.021(2) 0.014(2) 0.017(2) -0.0014(16) 0.0059(18) 0.0014(17)
C7 0.014(2) 0.016(2) 0.016(2) 0.0001(17) 0.0043(17) 0.0046(16)
C8 0.016(2) 0.018(2) 0.018(2) -0.0012(17) 0.0089(17) 0.0030(17)
C9 0.022(2) 0.018(2) 0.024(2) 0.0040(18) 0.0150(19) 0.0041(18)
C10 0.020(2) 0.027(3) 0.015(2) 0.0058(17) 0.0080(18) 0.0102(18)
C11 0.018(2) 0.026(2) 0.014(2) -0.0040(17) 0.0059(17) 0.0021(18)
C12 0.018(2) 0.020(2) 0.018(2) 0.0000(18) 0.0059(18) -0.0024(17)
C13 0.014(2) 0.013(2) 0.0157(19) -0.0013(16) 0.0049(16) 0.0025(17)
C14 0.019(2) 0.017(2) 0.013(2) 0.0013(17) 0.0048(17) -0.0012(17)
C15 0.015(2) 0.024(2) 0.019(2) -0.0031(18) 0.0046(18) 0.0055(18)
C16 0.026(2) 0.014(2) 0.023(2) -0.0003(18) 0.0059(19) 0.0028(19)
C17 0.032(3) 0.019(2) 0.027(3) -0.0001(19) 0.017(2) -0.004(2)
C18 0.021(2) 0.016(2) 0.023(2) 0.0023(18) 0.0146(19) 0.0020(18)
C19 0.015(2) 0.020(2) 0.014(2) -0.0050(17) 0.0084(17) -0.0056(17)
C20 0.017(2) 0.020(2) 0.019(2) 0.0016(18) 0.0092(18) -0.0014(18)
C21 0.021(2) 0.035(3) 0.019(2) -0.002(2) 0.0051(18) -0.012(2)
C22 0.023(2) 0.025(2) 0.021(2) -0.0110(19) 0.0112(19) -0.0122(19)
C23 0.026(2) 0.018(2) 0.027(2) -0.0055(18) 0.014(2) -0.0102(19)
C24 0.015(2) 0.020(2) 0.021(2) -0.0021(18) 0.0092(17) -0.0031(17)
C25 0.012(2) 0.011(2) 0.019(2) -0.0027(16) 0.0068(17) -0.0044(16)
C26 0.022(2) 0.022(2) 0.015(2) 0.0024(18) 0.0070(18) 0.0023(18)
C27 0.016(2) 0.026(3) 0.021(2) -0.0002(19) 0.0059(19) 0.0019(18)
C28 0.020(2) 0.018(2) 0.028(3) 0.0006(19) 0.013(2) -0.0029(19)
C29 0.024(2) 0.025(3) 0.016(2) 0.0003(19) 0.0091(19) -0.0028(19)
C30 0.017(2) 0.015(2) 0.019(2) -0.0004(17) 0.0034(17) -0.0029(17)
C31 0.016(2) 0.016(2) 0.0118(19) 0.0018(15) 0.0046(16) 0.0010(17)
C32 0.030(3) 0.017(2) 0.020(2) 0.0043(18) 0.012(2) 0.005(2)
C33 0.041(3) 0.016(2) 0.028(3) -0.002(2) 0.013(2) 0.004(2)
C34 0.040(3) 0.016(2) 0.020(2) 0.0066(18) 0.006(2) -0.008(2)
C35 0.025(2) 0.022(2) 0.016(2) 0.0037(18) 0.0060(19) -0.0063(19)
C36 0.014(2) 0.020(2) 0.021(2) 0.0018(18) 0.0078(17) -0.0016(17)
O1S 0.087(4) 0.042(3) 0.044(2) 0.005(2) 0.023(3) 0.020(2)
C1S 0.042(3) 0.032(3) 0.070(4) -0.018(3) 0.016(3) -0.010(3)

loop_
_atom_type_symbol
_atom_type_description
_atom_type_scat_dispersion_real
_atom_type_scat_dispersion_imag
_atom_type_scat_source
C C 0.0033 0.0016 'International Tables Vol C Tables 4.2.6.8 and 6.1.1.4'
H H 0.0000 0.0000 'International Tables Vol C Tables 4.2.6.8 and 6.1.1.4'
N N 0.0061 0.0033 'International Tables Vol C Tables 4.2.6.8 and 6.1.1.4'
P P 0.1023 0.0942 'International Tables Vol C Tables 4.2.6.8 and 6.1.1.4'
S S 0.1246 0.1234 'International Tables Vol C Tables 4.2.6.8 and 6.1.1.4'
O O 0.0106 0.0060 'International Tables Vol C Tables 4.2.6.8 and 6.1.1.4'

loop_
_geom_angle_atom_site_label_1
_geom_angle_atom_site_label_2
_geom_angle_atom_site_label_3
_geom_angle
_geom_angle_site_symmetry_1
_geom_angle_site_symmetry_3
_geom_angle_publ_flag
S1 N1 S2 123.8(3) . . ?
S2 N2 S3 124.2(3) . . ?
S1 N3 S3 123.2(4) . . ?
P2 N4 P1 136.12(19) . . ?
N4 P1 C1 111.4(2) . . ?
N4 P1 C13 114.49(18) . . ?
C1 P1 C13 107.7(2) . . ?
N4 P1 C7 109.2(2) . . ?
C1 P1 C7 107.2(2) . . ?
C13 P1 C7 106.5(2) . . ?
N4 P2 C31 114.37(18) . . ?
N4 P2 C25 111.8(2) . . ?
C31 P2 C25 107.2(2) . . ?
N4 P2 C19 109.4(2) . . ?
C31 P2 C19 106.7(2) . . ?
C25 P2 C19 107.0(2) . . ?
N3 S1 N1 117.5(3) . . ?
N2 S2 N1 115.4(3) . . ?
N3 S3 N2 115.5(3) . . ?
C6 C1 C2 119.5(4) . . ?
C6 C1 P1 120.6(3) . . ?
C2 C1 P1 119.9(3) . . ?
C3 C2 C1 120.0(4) . . ?
C3 C2 H7 120.0 . . ?
C1 C2 H7 120.0 . . ?
C2 C3 C4 120.1(5) . . ?
C2 C3 H12 120.0 . . ?
C4 C3 H12 120.0 . . ?
C5 C4 C3 120.0(4) . . ?
C5 C4 H33 120.0 . . ?
C3 C4 H33 120.0 . . ?
C4 C5 C6 120.4(4) . . ?
C4 C5 H14 119.8 . . ?
C6 C5 H14 119.8 . . ?
C5 C6 C1 120.0(4) . . ?
C5 C6 H9 120.0 . . ?
C1 C6 H9 120.0 . . ?
C12 C7 C8 120.8(4) . . ?
C12 C7 P1 119.9(3) . . ?
C8 C7 P1 119.1(3) . . ?
C7 C8 C9 119.2(4) . . ?
C7 C8 H26 120.4 . . ?
C9 C8 H26 120.4 . . ?
C10 C9 C8 119.9(4) . . ?
C10 C9 H16 120.0 . . ?
C8 C9 H16 120.0 . . ?
C11 C10 C9 120.6(4) . . ?
C11 C10 H32 119.7 . . ?
C9 C10 H32 119.7 . . ?
C10 C11 C12 120.2(4) . . ?
C10 C11 H28 119.9 . . ?
C12 C11 H28 119.9 . . ?
C7 C12 C11 119.2(4) . . ?
C7 C12 H17 120.4 . . ?
C11 C12 H17 120.4 . . ?
C14 C13 C18 119.3(4) . . ?
C14 C13 P1 117.8(3) . . ?
C18 C13 P1 122.9(3) . . ?
C15 C14 C13 120.9(4) . . ?
C15 C14 H20 119.5 . . ?
C13 C14 H20 119.5 . . ?
C14 C15 C16 120.1(4) . . ?
C14 C15 H15 119.9 . . ?
C16 C15 H15 119.9 . . ?
C15 C16 C17 119.5(4) . . ?
C15 C16 H31 120.2 . . ?
C17 C16 H31 120.2 . . ?
C18 C17 C16 120.7(4) . . ?
C18 C17 H30 119.6 . . ?
C16 C17 H30 119.6 . . ?
C17 C18 C13 119.4(4) . . ?
C17 C18 H22 120.3 . . ?
C13 C18 H22 120.3 . . ?
C24 C19 C20 120.5(4) . . ?
C24 C19 P2 119.4(3) . . ?
C20 C19 P2 120.1(3) . . ?
C21 C20 C19 119.4(4) . . ?
C21 C20 H24 120.3 . . ?
C19 C20 H24 120.3 . . ?
C22 C21 C20 120.0(5) . . ?
C22 C21 H29 120.0 . . ?
C20 C21 H29 120.0 . . ?
C23 C22 C21 120.4(4) . . ?
C23 C22 H36 119.8 . . ?
C21 C22 H36 119.8 . . ?
C22 C23 C24 120.3(5) . . ?
C22 C23 H10 119.8 . . ?
C24 C23 H10 119.8 . . ?
C19 C24 C23 119.3(4) . . ?
C19 C24 H18 120.3 . . ?
C23 C24 H18 120.3 . . ?
C26 C25 C30 119.8(4) . . ?
C26 C25 P2 120.1(3) . . ?
C30 C25 P2 120.1(3) . . ?
C27 C26 C25 120.0(4) . . ?
C27 C26 H8 120.0 . . ?
C25 C26 H8 120.0 . . ?
C26 C27 C28 120.0(4) . . ?
C26 C27 H13 120.0 . . ?
C28 C27 H13 120.0 . . ?
C29 C28 C27 119.9(4) . . ?
C29 C28 H34 120.0 . . ?
C27 C28 H34 120.0 . . ?
C30 C29 C28 120.5(4) . . ?
C30 C29 H21 119.7 . . ?
C28 C29 H21 119.7 . . ?
C29 C30 C25 119.7(4) . . ?
C29 C30 H11 120.1 . . ?
C25 C30 H11 120.1 . . ?
C32 C31 C36 119.0(4) . . ?
C32 C31 P2 123.6(3) . . ?
C36 C31 P2 117.2(3) . . ?
C31 C32 C33 120.6(5) . . ?
C31 C32 H23 119.7 . . ?
C33 C32 H23 119.7 . . ?
C34 C33 C32 120.0(5) . . ?
C34 C33 H27 120.0 . . ?
C32 C33 H27 120.0 . . ?
C33 C34 C35 120.2(5) . . ?
C33 C34 H35 119.9 . . ?
C35 C34 H35 119.9 . . ?
C34 C35 C36 120.6(4) . . ?
C34 C35 H25 119.7 . . ?
C36 C35 H25 119.7 . . ?
C35 C36 C31 119.5(4) . . ?
C35 C36 H19 120.2 . . ?
C31 C36 H19 120.2 . . ?
C1S O1S H1O 102(6) . . ?
O1S C1S H1S1 109.5 . . ?
O1S C1S H1S2 109.5 . . ?
H1S1 C1S H1S2 109.5 . . ?
O1S C1S H1S3 109.5 . . ?
H1S1 C1S H1S3 109.5 . . ?
H1S2 C1S H1S3 109.5 . . ?

loop_
_geom_bond_atom_site_label_1
_geom_bond_atom_site_label_2
_geom_bond_distance
_geom_bond_site_symmetry_2
_geom_bond_publ_flag
N1 S1 1.615(5) . ?
N1 S2 1.630(5) . ?
N2 S2 1.616(6) . ?
N2 S3 1.646(5) . ?
N3 S1 1.605(6) . ?
N3 S3 1.632(6) . ?
N4 P2 1.577(4) . ?
N4 P1 1.593(4) . ?
P1 C1 1.799(4) . ?
P1 C13 1.800(4) . ?
P1 C7 1.801(5) . ?
P2 C31 1.795(5) . ?
P2 C25 1.799(4) . ?
P2 C19 1.809(4) . ?
C1 C6 1.397(6) . ?
C1 C2 1.403(6) . ?
C2 C3 1.390(7) . ?
C2 H7 0.9500 . ?
C3 C4 1.393(7) . ?
C3 H12 0.9500 . ?
C4 C5 1.386(7) . ?
C4 H33 0.9500 . ?
C5 C6 1.389(7) . ?
C5 H14 0.9500 . ?
C6 H9 0.9500 . ?
C7 C12 1.395(6) . ?
C7 C8 1.396(6) . ?
C8 C9 1.403(6) . ?
C8 H26 0.9500 . ?
C9 C10 1.394(7) . ?
C9 H16 0.9500 . ?
C10 C11 1.379(7) . ?
C10 H32 0.9500 . ?
C11 C12 1.404(7) . ?
C11 H28 0.9500 . ?
C12 H17 0.9500 . ?
C13 C14 1.398(6) . ?
C13 C18 1.403(6) . ?
C14 C15 1.368(6) . ?
C14 H20 0.9500 . ?
C15 C16 1.392(7) . ?
C15 H15 0.9500 . ?
C16 C17 1.395(7) . ?
C16 H31 0.9500 . ?
C17 C18 1.381(7) . ?
C17 H30 0.9500 . ?
C18 H22 0.9500 . ?
C19 C24 1.393(6) . ?
C19 C20 1.396(6) . ?
C20 C21 1.395(7) . ?
C20 H24 0.9500 . ?
C21 C22 1.389(8) . ?
C21 H29 0.9500 . ?
C22 C23 1.381(7) . ?
C22 H36 0.9500 . ?
C23 C24 1.394(6) . ?
C23 H10 0.9500 . ?
C24 H18 0.9500 . ?
C25 C26 1.396(6) . ?
C25 C30 1.397(6) . ?
C26 C27 1.386(6) . ?
C26 H8 0.9500 . ?
C27 C28 1.391(7) . ?
C27 H13 0.9500 . ?
C28 C29 1.388(7) . ?
C28 H34 0.9500 . ?
C29 C30 1.382(6) . ?
C29 H21 0.9500 . ?
C30 H11 0.9500 . ?
C31 C32 1.379(6) . ?
C31 C36 1.411(6) . ?
C32 C33 1.400(7) . ?
C32 H23 0.9500 . ?
C33 C34 1.367(7) . ?
C33 H27 0.9500 . ?
C34 C35 1.379(7) . ?
C34 H35 0.9500 . ?
C35 C36 1.387(7) . ?
C35 H25 0.9500 . ?
C36 H19 0.9500 . ?
O1S C1S 1.437(8) . ?
O1S H1O 0.85(2) . ?
C1S H1S1 0.9800 . ?
C1S H1S2 0.9800 . ?
C1S H1S3 0.9800 . ?

loop_
_geom_torsion_atom_site_label_1
_geom_torsion_atom_site_label_2
_geom_torsion_atom_site_label_3
_geom_torsion_atom_site_label_4
_geom_torsion
_geom_torsion_site_symmetry_1
_geom_torsion_site_symmetry_2
_geom_torsion_site_symmetry_3
_geom_torsion_site_symmetry_4
_geom_torsion_publ_flag
P2 N4 P1 C1 -104.8(4) . . . . ?
P2 N4 P1 C13 17.7(5) . . . . ?
P2 N4 P1 C7 137.0(4) . . . . ?
P1 N4 P2 C31 16.2(5) . . . . ?
P1 N4 P2 C25 -105.8(4) . . . . ?
P1 N4 P2 C19 135.8(4) . . . . ?
S3 N3 S1 N1 0.8(5) . . . . ?
S2 N1 S1 N3 -2.7(5) . . . . ?
S3 N2 S2 N1 5.2(5) . . . . ?
S1 N1 S2 N2 -0.2(5) . . . . ?
S1 N3 S3 N2 3.7(5) . . . . ?
S2 N2 S3 N3 -6.9(5) . . . . ?
N4 P1 C1 C6 4.9(4) . . . . ?
C13 P1 C1 C6 -121.4(4) . . . . ?
C7 P1 C1 C6 124.3(4) . . . . ?
N4 P1 C1 C2 -175.1(3) . . . . ?
C13 P1 C1 C2 58.5(4) . . . . ?
C7 P1 C1 C2 -55.8(4) . . . . ?
C6 C1 C2 C3 -0.3(7) . . . . ?
P1 C1 C2 C3 179.7(4) . . . . ?
C1 C2 C3 C4 1.4(7) . . . . ?
C2 C3 C4 C5 -1.2(7) . . . . ?
C3 C4 C5 C6 -0.1(7) . . . . ?
C4 C5 C6 C1 1.1(7) . . . . ?
C2 C1 C6 C5 -0.9(7) . . . . ?
P1 C1 C6 C5 179.1(3) . . . . ?
N4 P1 C7 C12 -154.8(4) . . . . ?
C1 P1 C7 C12 84.4(4) . . . . ?
C13 P1 C7 C12 -30.7(4) . . . . ?
N4 P1 C7 C8 29.1(4) . . . . ?
C1 P1 C7 C8 -91.7(4) . . . . ?
C13 P1 C7 C8 153.2(3) . . . . ?
C12 C7 C8 C9 1.9(6) . . . . ?
P1 C7 C8 C9 178.0(3) . . . . ?
C7 C8 C9 C10 -1.3(6) . . . . ?
C8 C9 C10 C11 0.8(6) . . . . ?
C9 C10 C11 C12 -0.9(7) . . . . ?
C8 C7 C12 C11 -2.0(7) . . . . ?
P1 C7 C12 C11 -178.0(3) . . . . ?
C10 C11 C12 C7 1.4(7) . . . . ?
N4 P1 C13 C14 61.5(4) . . . . ?
C1 P1 C13 C14 -174.0(3) . . . . ?
C7 P1 C13 C14 -59.2(4) . . . . ?
N4 P1 C13 C18 -115.7(4) . . . . ?
C1 P1 C13 C18 8.8(4) . . . . ?
C7 P1 C13 C18 123.5(4) . . . . ?
C18 C13 C14 C15 -0.3(6) . . . . ?
P1 C13 C14 C15 -177.7(3) . . . . ?
C13 C14 C15 C16 -0.4(7) . . . . ?
C14 C15 C16 C17 0.4(7) . . . . ?
C15 C16 C17 C18 0.4(7) . . . . ?
C16 C17 C18 C13 -1.2(7) . . . . ?
C14 C13 C18 C17 1.1(7) . . . . ?
P1 C13 C18 C17 178.3(4) . . . . ?
N4 P2 C19 C24 30.0(4) . . . . ?
C31 P2 C19 C24 154.2(3) . . . . ?
C25 P2 C19 C24 -91.3(4) . . . . ?
N4 P2 C19 C20 -151.5(3) . . . . ?
C31 P2 C19 C20 -27.3(4) . . . . ?
C25 P2 C19 C20 87.2(4) . . . . ?
C24 C19 C20 C21 1.3(6) . . . . ?
P2 C19 C20 C21 -177.1(3) . . . . ?
C19 C20 C21 C22 -2.1(7) . . . . ?
C20 C21 C22 C23 2.2(7) . . . . ?
C21 C22 C23 C24 -1.3(7) . . . . ?
C20 C19 C24 C23 -0.5(6) . . . . ?
P2 C19 C24 C23 177.9(3) . . . . ?
C22 C23 C24 C19 0.5(6) . . . . ?
N4 P2 C25 C26 -173.3(3) . . . . ?
C31 P2 C25 C26 60.7(4) . . . . ?
C19 P2 C25 C26 -53.5(4) . . . . ?
N4 P2 C25 C30 6.5(4) . . . . ?
C31 P2 C25 C30 -119.6(4) . . . . ?
C19 P2 C25 C30 126.2(4) . . . . ?
C30 C25 C26 C27 1.7(7) . . . . ?
P2 C25 C26 C27 -178.6(4) . . . . ?
C25 C26 C27 C28 -0.8(7) . . . . ?
C26 C27 C28 C29 -0.1(7) . . . . ?
C27 C28 C29 C30 0.1(7) . . . . ?
C28 C29 C30 C25 0.7(7) . . . . ?
C26 C25 C30 C29 -1.6(6) . . . . ?
P2 C25 C30 C29 178.6(3) . . . . ?
N4 P2 C31 C32 -113.6(4) . . . . ?
C25 P2 C31 C32 10.9(4) . . . . ?
C19 P2 C31 C32 125.3(4) . . . . ?
N4 P2 C31 C36 61.1(4) . . . . ?
C25 P2 C31 C36 -174.4(3) . . . . ?
C19 P2 C31 C36 -60.0(4) . . . . ?
C36 C31 C32 C33 1.0(7) . . . . ?
P2 C31 C32 C33 175.7(4) . . . . ?
C31 C32 C33 C34 -0.3(8) . . . . ?
C32 C33 C34 C35 -0.9(8) . . . . ?
C33 C34 C35 C36 1.3(7) . . . . ?
C34 C35 C36 C31 -0.5(7) . . . . ?
C32 C31 C36 C35 -0.7(6) . . . . ?
P2 C31 C36 C35 -175.6(3) . . . . ?

loop_
_cod_related_entry_id
_cod_related_entry_database
_cod_related_entry_code
1 ChemSpider 30660730
